data_2229740
loop_
_publ_author_name
'Jasinski, Jerry P.'
'Butcher, Ray J.'
'Musthafa Khaleel, V.'
'Sarojini, B. K.'
'Yathirajan, H. S.'

_publ_section_title
;
 (<i>E</i>)-3-(3,4-Dimethoxyphenyl)-1-(2-hydroxyphenyl)prop-2-en-1-one
;
_journal_coeditor_code KP2312
_journal_issue 4
_journal_name_full 'Acta Crystallographica Section E'
_journal_page_first o845
_journal_paper_doi 10.1107/S1600536811008361
_journal_volume 67
_journal_year 2011
_chemical_formula_iupac 'C17 H16 O4'
_chemical_formula_moiety 'C17 H16 O4'
_chemical_formula_sum 'C17 H16 O4'
_chemical_formula_weight 284.30
_chemical_name_systematic
;
(<i>E</i>)-3-(3,4-Dimethoxyphenyl)-1-(2-hydroxyphenyl)prop-2-en-1-one
;
_space_group_IT_number 14
_symmetry_cell_setting monoclinic
_symmetry_space_group_name_Hall '-P 2ybc'
_symmetry_space_group_name_H-M 'P 1 21/c 1'
_atom_sites_solution_hydrogens geom
_atom_sites_solution_primary direct
_atom_sites_solution_secondary difmap
_cell_angle_alpha 90.00
_cell_angle_beta 110.0531(14)
_cell_angle_gamma 90.00
_cell_formula_units_Z 4
_cell_length_a 14.2315(2)
_cell_length_b 8.02920(10)
_cell_length_c 13.6027(2)
_cell_measurement_reflns_used 4075
_cell_measurement_temperature 295(2)
_cell_measurement_theta_max 77.1277
_cell_measurement_theta_min 5.5004
_cell_volume 1460.12(4)
_computing_cell_refinement '<i>CrysAlis PRO</i> (Oxford Diffraction, 2007)'
_computing_data_collection '<i>CrysAlis PRO</i> (Oxford Diffraction, 2007)'
_computing_data_reduction '<i>CrysAlis RED</i> (Oxford Diffraction, 2007)'
_computing_molecular_graphics '<i>SHELXTL</i> (Sheldrick, 2008)'
_computing_publication_material '<i>SHELXTL</i> (Sheldrick, 2008)'
_computing_structure_refinement '<i>SHELXL97</i> (Sheldrick, 2008)'
_computing_structure_solution '<i>SHELXS97</i> (Sheldrick, 2008)'
_diffrn_ambient_temperature 295(2)
_diffrn_detector_area_resol_mean 10.5081
_diffrn_measured_fraction_theta_full 0.996
_diffrn_measured_fraction_theta_max 0.971
_diffrn_measurement_device_type 'Oxford Diffraction Gemini R'
_diffrn_measurement_method '\f and \w'
_diffrn_radiation_monochromator graphite
_diffrn_radiation_source 'fine-focus sealed tube'
_diffrn_radiation_type CuK\a
_diffrn_radiation_wavelength 1.54184
_diffrn_reflns_av_R_equivalents 0.0211
_diffrn_reflns_av_sigmaI/netI 0.0185
_diffrn_reflns_limit_h_max 16
_diffrn_reflns_limit_h_min -17
_diffrn_reflns_limit_k_max 9
_diffrn_reflns_limit_k_min -9
_diffrn_reflns_limit_l_max 17
_diffrn_reflns_limit_l_min -15
_diffrn_reflns_number 6676
_diffrn_reflns_theta_full 67.50
_diffrn_reflns_theta_max 77.42
_diffrn_reflns_theta_min 6.43
_exptl_absorpt_coefficient_mu 0.755
_exptl_absorpt_correction_T_max 1.00000
_exptl_absorpt_correction_T_min 0.06528
_exptl_absorpt_correction_type multi-scan
_exptl_absorpt_process_details
;
(CrysAlis RED; Oxford Diffraction, 2007)
;
_exptl_crystal_colour 'pale yellow'
_exptl_crystal_density_diffrn 1.293
_exptl_crystal_density_method 'not measured'
_exptl_crystal_description prism
_exptl_crystal_F_000 600
_exptl_crystal_size_max 0.51
_exptl_crystal_size_mid 0.47
_exptl_crystal_size_min 0.35
_refine_diff_density_max 0.184
_refine_diff_density_min -0.184
_refine_ls_extinction_method none
_refine_ls_goodness_of_fit_ref 1.115
_refine_ls_hydrogen_treatment constr
_refine_ls_matrix_type full
_refine_ls_number_parameters 193
_refine_ls_number_reflns 3014
_refine_ls_number_restraints 0
_refine_ls_restrained_S_all 1.115
_refine_ls_R_factor_all 0.0567
_refine_ls_R_factor_gt 0.0476
_refine_ls_shift/su_max 0.000
_refine_ls_shift/su_mean 0.000
_refine_ls_structure_factor_coef Fsqd
_refine_ls_weighting_details 'calc w=1/[\s^2^(Fo^2^)+(0.0968P)^2^+0.0366P] where P=(Fo^2^+2Fc^2^)/3'
_refine_ls_weighting_scheme calc
_refine_ls_wR_factor_gt 0.1457
_refine_ls_wR_factor_ref 0.1521
_reflns_number_gt 2336
_reflns_number_total 3014
_reflns_threshold_expression I>2\s(I)
_cod_data_source_file kp2312.cif
_cod_data_source_block I
_cod_original_cell_volume 1460.11(3)
_cod_original_sg_symbol_H-M 'P 21/c'
_cod_database_code 2229740
_cod_database_fobs_code 2229740

loop_
_symmetry_equiv_pos_as_xyz
'x, y, z'
'-x, y+1/2, -z+1/2'
'-x, -y, -z'
'x, -y-1/2, z-1/2'

loop_
_atom_site_type_symbol
_atom_site_label
_atom_site_fract_x
_atom_site_fract_y
_atom_site_fract_z
_atom_site_U_iso_or_equiv
_atom_site_adp_type
_atom_site_calc_flag
_atom_site_refinement_flags
_atom_site_occupancy
_atom_site_disorder_assembly
_atom_site_disorder_group
O O1 0.88704(12) 0.7981(2) 0.17236(10) 0.0876(4) Uani d . 1 . .
H H1A 0.8351 0.7455 0.1617 0.131 Uiso calc R 1 . .
O O2 0.76002(8) 0.62603(18) 0.21587(8) 0.0737(4) Uani d . 1 . .
O O3 0.63965(8) 0.32097(14) 0.68696(7) 0.0648(3) Uani d . 1 . .
O O4 0.47076(8) 0.18452(14) 0.59076(8) 0.0638(3) Uani d . 1 . .
C C1 0.90537(11) 0.71605(18) 0.34900(11) 0.0558(3) Uani d . 1 . .
C C2 0.94152(13) 0.7937(2) 0.27531(14) 0.0670(4) Uani d . 1 . .
C C3 1.03495(17) 0.8674(3) 0.3086(2) 0.0921(6) Uani d . 1 . .
H H3A 1.0588 0.9173 0.2601 0.110 Uiso calc R 1 . .
C C4 1.09263(17) 0.8676(3) 0.4123(2) 0.1082(8) Uani d . 1 . .
H H4A 1.1553 0.9177 0.4338 0.130 Uiso calc R 1 . .
C C5 1.05822(17) 0.7935(3) 0.4855(2) 0.1030(8) Uani d . 1 . .
H H5A 1.0979 0.7934 0.5559 0.124 Uiso calc R 1 . .
C C6 0.96559(14) 0.7203(2) 0.45407(14) 0.0744(5) Uani d . 1 . .
H H6A 0.9425 0.6726 0.5038 0.089 Uiso calc R 1 . .
C C7 0.80752(10) 0.63257(19) 0.31157(10) 0.0536(3) Uani d . 1 . .
C C8 0.76620(10) 0.55612(18) 0.38547(10) 0.0545(3) Uani d . 1 . .
H H8A 0.8025 0.5598 0.4568 0.065 Uiso calc R 1 . .
C C9 0.67732(10) 0.48135(18) 0.35199(10) 0.0531(3) Uani d . 1 . .
H H9A 0.6448 0.4794 0.2799 0.064 Uiso calc R 1 . .
C C10 0.62489(10) 0.40250(17) 0.41423(10) 0.0502(3) Uani d . 1 . .
C C11 0.66334(10) 0.40028(17) 0.52433(10) 0.0505(3) Uani d . 1 . .
H H11A 0.7254 0.4481 0.5593 0.061 Uiso calc R 1 . .
C C12 0.61015(10) 0.32804(17) 0.58086(10) 0.0497(3) Uani d . 1 . .
C C13 0.51638(10) 0.25396(17) 0.52792(10) 0.0501(3) Uani d . 1 . .
C C14 0.47888(10) 0.25475(19) 0.41980(11) 0.0553(3) Uani d . 1 . .
H H14A 0.4173 0.2058 0.3845 0.066 Uiso calc R 1 . .
C C15 0.53281(10) 0.3283(2) 0.36387(10) 0.0567(4) Uani d . 1 . .
H H15A 0.5068 0.3279 0.2911 0.068 Uiso calc R 1 . .
C C16 0.73098(14) 0.3979(3) 0.74455(12) 0.0755(5) Uani d . 1 . .
H H16A 0.7843 0.3472 0.7271 0.113 Uiso calc R 1 . .
H H16B 0.7432 0.3845 0.8180 0.113 Uiso calc R 1 . .
H H16C 0.7276 0.5144 0.7278 0.113 Uiso calc R 1 . .
C C17 0.37373(12) 0.1167(2) 0.54210(14) 0.0681(4) Uani d . 1 . .
H H17A 0.3287 0.2033 0.5056 0.102 Uiso calc R 1 . .
H H17B 0.3505 0.0692 0.5944 0.102 Uiso calc R 1 . .
H H17C 0.3763 0.0318 0.4934 0.102 Uiso calc R 1 . .

loop_
_atom_site_aniso_label
_atom_site_aniso_U_11
_atom_site_aniso_U_22
_atom_site_aniso_U_33
_atom_site_aniso_U_12
_atom_site_aniso_U_13
_atom_site_aniso_U_23
O1 0.1035(10) 0.1039(11) 0.0682(8) -0.0071(8) 0.0458(7) 0.0160(7)
O2 0.0640(6) 0.1134(10) 0.0441(5) -0.0038(6) 0.0193(5) 0.0099(5)
O3 0.0718(6) 0.0810(7) 0.0380(5) -0.0125(5) 0.0142(4) 0.0055(4)
O4 0.0672(6) 0.0759(7) 0.0503(5) -0.0126(5) 0.0226(5) 0.0033(5)
C1 0.0575(7) 0.0584(8) 0.0558(8) 0.0092(6) 0.0248(6) 0.0038(6)
C2 0.0745(10) 0.0630(9) 0.0739(10) 0.0041(7) 0.0389(8) 0.0062(7)
C3 0.0863(13) 0.0863(13) 0.1165(18) -0.0127(10) 0.0514(13) 0.0123(12)
C4 0.0760(13) 0.1022(16) 0.141(2) -0.0257(11) 0.0305(14) 0.0055(15)
C5 0.0775(12) 0.1164(18) 0.0948(15) -0.0212(12) 0.0034(11) 0.0067(13)
C6 0.0695(9) 0.0837(11) 0.0647(10) -0.0050(8) 0.0159(8) 0.0055(8)
C7 0.0538(7) 0.0663(8) 0.0440(6) 0.0109(6) 0.0210(5) 0.0039(6)
C8 0.0574(7) 0.0671(8) 0.0416(6) 0.0069(6) 0.0205(5) 0.0025(6)
C9 0.0590(7) 0.0632(8) 0.0407(6) 0.0082(6) 0.0218(5) 0.0010(6)
C10 0.0552(7) 0.0572(7) 0.0408(6) 0.0063(5) 0.0197(5) -0.0008(5)
C11 0.0523(7) 0.0570(7) 0.0417(6) -0.0003(5) 0.0154(5) -0.0014(5)
C12 0.0572(7) 0.0530(7) 0.0377(6) 0.0026(5) 0.0145(5) 0.0009(5)
C13 0.0547(7) 0.0526(7) 0.0452(7) 0.0027(5) 0.0201(5) 0.0008(6)
C14 0.0495(6) 0.0680(8) 0.0471(7) -0.0012(6) 0.0147(5) -0.0056(6)
C15 0.0568(7) 0.0755(9) 0.0364(6) 0.0049(6) 0.0143(5) -0.0027(6)
C16 0.0726(10) 0.1061(14) 0.0400(7) -0.0133(9) 0.0094(6) -0.0028(8)
C17 0.0642(9) 0.0744(10) 0.0710(10) -0.0079(7) 0.0300(7) -0.0029(8)

loop_
_atom_type_symbol
_atom_type_description
_atom_type_scat_dispersion_real
_atom_type_scat_dispersion_imag
_atom_type_scat_source
C C 0.0181 0.0091 'International Tables Vol C Tables 4.2.6.8 and 6.1.1.4'
H H 0.0000 0.0000 'International Tables Vol C Tables 4.2.6.8 and 6.1.1.4'
O O 0.0492 0.0322 'International Tables Vol C Tables 4.2.6.8 and 6.1.1.4'

loop_
_geom_angle_atom_site_label_1
_geom_angle_atom_site_label_2
_geom_angle_atom_site_label_3
_geom_angle_site_symmetry_1
_geom_angle_site_symmetry_3
_geom_angle
_geom_angle_publ_flag
C2 O1 H1A . . 109.5 ?
C12 O3 C16 . . 117.53(12) ?
C13 O4 C17 . . 117.57(11) ?
C6 C1 C2 . . 118.03(15) ?
C6 C1 C7 . . 122.90(14) ?
C2 C1 C7 . . 119.06(13) ?
O1 C2 C3 . . 118.35(17) ?
O1 C2 C1 . . 121.78(15) ?
C3 C2 C1 . . 119.88(18) ?
C4 C3 C2 . . 120.5(2) ?
C4 C3 H3A . . 119.7 ?
C2 C3 H3A . . 119.7 ?
C3 C4 C5 . . 120.4(2) ?
C3 C4 H4A . . 119.8 ?
C5 C4 H4A . . 119.8 ?
C6 C5 C4 . . 119.9(2) ?
C6 C5 H5A . . 120.1 ?
C4 C5 H5A . . 120.1 ?
C5 C6 C1 . . 121.2(2) ?
C5 C6 H6A . . 119.4 ?
C1 C6 H6A . . 119.4 ?
O2 C7 C8 . . 119.91(13) ?
O2 C7 C1 . . 119.43(13) ?
C8 C7 C1 . . 120.65(12) ?
C9 C8 C7 . . 120.86(12) ?
C9 C8 H8A . . 119.6 ?
C7 C8 H8A . . 119.6 ?
C8 C9 C10 . . 127.97(12) ?
C8 C9 H9A . . 116.0 ?
C10 C9 H9A . . 116.0 ?
C15 C10 C11 . . 118.47(12) ?
C15 C10 C9 . . 119.11(12) ?
C11 C10 C9 . . 122.41(12) ?
C12 C11 C10 . . 120.76(12) ?
C12 C11 H11A . . 119.6 ?
C10 C11 H11A . . 119.6 ?
O3 C12 C11 . . 125.54(12) ?
O3 C12 C13 . . 114.69(12) ?
C11 C12 C13 . . 119.77(12) ?
O4 C13 C14 . . 125.33(13) ?
O4 C13 C12 . . 115.10(11) ?
C14 C13 C12 . . 119.56(12) ?
C13 C14 C15 . . 120.15(13) ?
C13 C14 H14A . . 119.9 ?
C15 C14 H14A . . 119.9 ?
C14 C15 C10 . . 121.29(12) ?
C14 C15 H15A . . 119.4 ?
C10 C15 H15A . . 119.4 ?
O3 C16 H16A . . 109.5 ?
O3 C16 H16B . . 109.5 ?
H16A C16 H16B . . 109.5 ?
O3 C16 H16C . . 109.5 ?
H16A C16 H16C . . 109.5 ?
H16B C16 H16C . . 109.5 ?
O4 C17 H17A . . 109.5 ?
O4 C17 H17B . . 109.5 ?
H17A C17 H17B . . 109.5 ?
O4 C17 H17C . . 109.5 ?
H17A C17 H17C . . 109.5 ?
H17B C17 H17C . . 109.5 ?

loop_
_geom_bond_atom_site_label_1
_geom_bond_atom_site_label_2
_geom_bond_site_symmetry_2
_geom_bond_distance
_geom_bond_publ_flag
O1 C2 . 1.349(2) ?
O1 H1A . 0.8200 ?
O2 C7 . 1.2454(16) ?
O3 C12 . 1.3591(15) ?
O3 C16 . 1.4094(19) ?
O4 C13 . 1.3578(16) ?
O4 C17 . 1.4193(19) ?
C1 C6 . 1.392(2) ?
C1 C2 . 1.418(2) ?
C1 C7 . 1.470(2) ?
C2 C3 . 1.382(3) ?
C3 C4 . 1.367(3) ?
C3 H3A . 0.9300 ?
C4 C5 . 1.386(4) ?
C4 H4A . 0.9300 ?
C5 C6 . 1.371(3) ?
C5 H5A . 0.9300 ?
C6 H6A . 0.9300 ?
C7 C8 . 1.4623(19) ?
C8 C9 . 1.331(2) ?
C8 H8A . 0.9300 ?
C9 C10 . 1.4517(19) ?
C9 H9A . 0.9300 ?
C10 C15 . 1.388(2) ?
C10 C11 . 1.4073(17) ?
C11 C12 . 1.3784(19) ?
C11 H11A . 0.9300 ?
C12 C13 . 1.4121(19) ?
C13 C14 . 1.3820(18) ?
C14 C15 . 1.384(2) ?
C14 H14A . 0.9300 ?
C15 H15A . 0.9300 ?
C16 H16A . 0.9600 ?
C16 H16B . 0.9600 ?
C16 H16C . 0.9600 ?
C17 H17A . 0.9600 ?
C17 H17B . 0.9600 ?
C17 H17C . 0.9600 ?

loop_
_geom_hbond_atom_site_label_D
_geom_hbond_atom_site_label_H
_geom_hbond_atom_site_label_A
_geom_hbond_site_symmetry_A
_geom_hbond_distance_DH
_geom_hbond_distance_HA
_geom_hbond_distance_DA
_geom_hbond_angle_DHA
O1 H1A O2 . 0.82 1.77 2.5021(18) 147
C14 H14A O2 2_645 0.93 2.51 3.4250(19) 170

loop_
_geom_torsion_atom_site_label_1
_geom_torsion_atom_site_label_2
_geom_torsion_atom_site_label_3
_geom_torsion_atom_site_label_4
_geom_torsion_site_symmetry_1
_geom_torsion_site_symmetry_2
_geom_torsion_site_symmetry_3
_geom_torsion_site_symmetry_4
_geom_torsion
_geom_torsion_publ_flag
C6 C1 C2 O1 . . . . -178.66(16) ?
C7 C1 C2 O1 . . . . 2.4(2) ?
C6 C1 C2 C3 . . . . 1.4(2) ?
C7 C1 C2 C3 . . . . -177.60(16) ?
O1 C2 C3 C4 . . . . 179.4(2) ?
C1 C2 C3 C4 . . . . -0.6(3) ?
C2 C3 C4 C5 . . . . 0.1(4) ?
C3 C4 C5 C6 . . . . -0.4(4) ?
C4 C5 C6 C1 . . . . 1.1(4) ?
C2 C1 C6 C5 . . . . -1.6(3) ?
C7 C1 C6 C5 . . . . 177.29(19) ?
C6 C1 C7 O2 . . . . -176.19(15) ?
C2 C1 C7 O2 . . . . 2.7(2) ?
C6 C1 C7 C8 . . . . 3.2(2) ?
C2 C1 C7 C8 . . . . -177.88(13) ?
O2 C7 C8 C9 . . . . -1.0(2) ?
C1 C7 C8 C9 . . . . 179.55(13) ?
C7 C8 C9 C10 . . . . -178.80(13) ?
C8 C9 C10 C15 . . . . -178.87(14) ?
C8 C9 C10 C11 . . . . 2.0(2) ?
C15 C10 C11 C12 . . . . -0.9(2) ?
C9 C10 C11 C12 . . . . 178.26(12) ?
C16 O3 C12 C11 . . . . 1.9(2) ?
C16 O3 C12 C13 . . . . -177.80(14) ?
C10 C11 C12 O3 . . . . -179.11(12) ?
C10 C11 C12 C13 . . . . 0.6(2) ?
C17 O4 C13 C14 . . . . -4.4(2) ?
C17 O4 C13 C12 . . . . 176.45(13) ?
O3 C12 C13 O4 . . . . -1.09(18) ?
C11 C12 C13 O4 . . . . 179.19(12) ?
O3 C12 C13 C14 . . . . 179.70(13) ?
C11 C12 C13 C14 . . . . 0.0(2) ?
O4 C13 C14 C15 . . . . -179.36(13) ?
C12 C13 C14 C15 . . . . -0.2(2) ?
C13 C14 C15 C10 . . . . -0.1(2) ?
C11 C10 C15 C14 . . . . 0.6(2) ?
C9 C10 C15 C14 . . . . -178.54(13) ?

loop_
_cod_related_entry_id
_cod_related_entry_database
_cod_related_entry_code
1 ChemSpider 4650205
